data_8101253
loop_
_publ_author_name
'Schmidt, E.'
'Rei\&sig, H.-U.'
'Rademacher, O.'

_publ_section_title
;
Crystal structure of 3a<i>S</i>*,4<i>S</i>*,7a<i>R</i>*-4-ethoxy-3a,
7a-dihydro-3,7-diphenyl-4<i>H</i>-1,5-dioxa-2,6-diaza-indene, 
C~19~H~18~N~2~O~3~
;
_journal_issue 2
_journal_name_full 'Zeitschrift f\"ur Kristallographie - New Crystal Structures'
_journal_page_first 283
_journal_page_last 284
_journal_volume 215
_journal_year 2000
_chemical_formula_moiety 'C19 H18 N2 O3'
_chemical_formula_sum 'C19 H18 N2 O3'
_chemical_formula_weight 322.35
_chemical_melting_point 419.5(5)
_chemical_name_common
;3aS^*^.4S^*^7aR^*^-4-Ethoxy-3a,7a-dihydro-3,7-diphenyl-4H-1,5-dioxa-2,6-diaza-
indene
;
_space_group_IT_number 61
_symmetry_cell_setting orthorhombic
_symmetry_space_group_name_Hall '-P 2ac 2ab'
_symmetry_space_group_name_H-M 'P b c a'
_cell_angle_alpha 90.00
_cell_angle_beta 90.00
_cell_angle_gamma 90.00
_cell_formula_units_Z 8
_cell_length_a 15.957(3)
_cell_length_b 7.958(2)
_cell_length_c 26.041(5)
_cell_measurement_temperature 293(2)
_cell_volume 3307.0(12)
_diffrn_ambient_temperature 293(2)
_exptl_crystal_density_diffrn 1.295
_cod_depositor_comments
;
The following automatic conversions were performed:

'_chemical_melting_point' value '419 - 420' was changed to '419.5(5)'
- the average value was taken and precision was
estimated.

'_symmetry_cell_setting' tag value 'orthorombic' was
replaced with 'orthorhombic' value.

Automatic conversion script
Id: cif_fix_values 1646 2011-03-28 12:23:43Z adriana 
;
_cod_database_code 8101253

loop_
_symmetry_equiv_pos_as_xyz
'x, y, z'
'-x+1/2, -y, z+1/2'
'-x, y+1/2, -z+1/2'
'x+1/2, -y+1/2, -z'
'-x, -y, -z'
'x-1/2, y, -z-1/2'
'x, -y-1/2, z-1/2'
'-x-1/2, y-1/2, z'

loop_
_atom_site_label
_atom_site_type_symbol
_atom_site_fract_x
_atom_site_fract_y
_atom_site_fract_z
_atom_site_U_iso_or_equiv
_atom_site_adp_type
_atom_site_occupancy
_atom_site_symmetry_multiplicity
_atom_site_calc_flag
_atom_site_refinement_flags
_atom_site_disorder_assembly
_atom_site_disorder_group
O1 O 0.66391(9) -0.04099(17) 0.21709(5) 0.0671(4) Uani 1 8 d . . .
N2 N 0.65533(10) -0.1439(2) 0.26076(6) 0.0631(5) Uani 1 8 d . . .
C3 C 0.65287(11) -0.0541(2) 0.30149(7) 0.0516(5) Uani 1 8 d . . .
C3A C 0.65603(11) 0.1319(2) 0.29024(7) 0.0538(5) Uani 1 8 d . . .
H3A H 0.6985 0.1880 0.3114 0.065 Uiso 1 8 calc R . .
C4 C 0.57222(13) 0.2179(2) 0.29503(6) 0.0559(5) Uani 1 8 d . . .
H4 H 0.5281 0.1493 0.2794 0.067 Uiso 1 8 calc R . .
O5 O 0.57707(10) 0.38024(17) 0.27030(5) 0.0758(5) Uani 1 8 d . . .
N6 N 0.59056(12) 0.3722(2) 0.21665(6) 0.0730(5) Uani 1 8 d . . .
C7 C 0.63620(13) 0.2510(3) 0.20026(7) 0.0585(5) Uani 1 8 d . . .
C7A C 0.68184(13) 0.1289(2) 0.23416(7) 0.0575(5) Uani 1 8 d . . .
H7A H 0.7422 0.1495 0.2316 0.069 Uiso 1 8 calc R . .
O8 O 0.55479(9) 0.24705(17) 0.34613(4) 0.0630(4) Uani 1 8 d . . .
C9 C 0.46965(15) 0.2936(3) 0.35689(9) 0.0834(7) Uani 1 8 d . . .
H9A H 0.4316 0.2164 0.3399 0.100 Uiso 1 8 calc R . .
H9B H 0.4588 0.4058 0.3440 0.100 Uiso 1 8 calc R . .
C10 C 0.45574(7) 0.28867(17) 0.41334(4) 0.0961(9) Uani 1 8 d . . .
H10A H 0.3986 0.3180 0.4207 0.144 Uiso 1 8 calc R . .
H10B H 0.4926 0.3673 0.4298 0.144 Uiso 1 8 calc R . .
H10C H 0.4670 0.1775 0.4259 0.144 Uiso 1 8 calc R . .
C11 C 0.64743(7) -0.13539(17) 0.35219(4) 0.0540(5) Uani 1 8 d R . .
C12 C 0.65622(7) -0.04323(17) 0.39695(4) 0.0670(6) Uani 1 8 d R . .
H12 H 0.6638 0.0725 0.3953 0.080 Uiso 1 8 calc R . .
C13 C 0.65377(15) -0.1228(3) 0.44409(8) 0.0823(7) Uani 1 8 d . . .
H13 H 0.6592 -0.0597 0.4740 0.099 Uiso 1 8 calc R . .
C14 C 0.64342(15) -0.2931(3) 0.44743(9) 0.0844(7) Uani 1 8 d . . .
H14 H 0.6425 -0.3459 0.4793 0.101 Uiso 1 8 calc R . .
C15 C 0.63441(14) -0.3854(3) 0.40304(8) 0.0765(7) Uani 1 8 d . . .
H15 H 0.6275 -0.5013 0.4050 0.092 Uiso 1 8 calc R . .
C16 C 0.63561(13) -0.3077(3) 0.35599(8) 0.0649(6) Uani 1 8 d . . .
H16 H 0.6284 -0.3712 0.3263 0.078 Uiso 1 8 calc R . .
C17 C 0.64605(13) 0.2383(2) 0.14362(7) 0.0595(5) Uani 1 8 d . . .
C18 C 0.71473(14) 0.1566(3) 0.12213(8) 0.0747(6) Uani 1 8 d . . .
H18 H 0.7556 0.1107 0.1434 0.090 Uiso 1 8 calc R . .
C19 C 0.72257(17) 0.1433(3) 0.06958(9) 0.0864(8) Uani 1 8 d . . .
H19 H 0.7689 0.0887 0.0557 0.104 Uiso 1 8 calc R . .
C20 C 0.66314(17) 0.2093(3) 0.03748(9) 0.0825(7) Uani 1 8 d . . .
H20 H 0.6690 0.1999 0.0021 0.099 Uiso 1 8 calc R . .
C21 C 0.59449(16) 0.2899(3) 0.05826(8) 0.0806(7) Uani 1 8 d . . .
H21 H 0.5537 0.3349 0.0367 0.097 Uiso 1 8 calc R . .
C22 C 0.58606(14) 0.3041(3) 0.11083(8) 0.0706(6) Uani 1 8 d . . .
H22 H 0.5395 0.3586 0.1244 0.085 Uiso 1 8 calc R . .

loop_
_atom_site_aniso_label
_atom_site_aniso_U_11
_atom_site_aniso_U_22
_atom_site_aniso_U_33
_atom_site_aniso_U_23
_atom_site_aniso_U_13
_atom_site_aniso_U_12
O1 0.0918(11) 0.0527(9) 0.0569(8) -0.0094(6) 0.0002(7) 0.0044(8)
N2 0.0774(12) 0.0513(11) 0.0605(10) -0.0062(8) -0.0017(8) 0.0083(9)
C3 0.0445(11) 0.0520(13) 0.0583(11) -0.0110(9) -0.0054(8) 0.0068(9)
C3A 0.0552(12) 0.0480(13) 0.0581(11) -0.0118(8) -0.0059(8) -0.0023(9)
C4 0.0668(13) 0.0472(14) 0.0536(10) -0.0080(8) -0.0026(9) 0.0049(10)
O5 0.1158(13) 0.0472(10) 0.0645(9) -0.0059(6) 0.0115(8) 0.0145(8)
N6 0.1015(15) 0.0545(13) 0.0629(10) -0.0005(8) 0.0108(10) 0.0094(11)
C7 0.0622(12) 0.0483(13) 0.0650(12) -0.0050(10) 0.0066(9) -0.0051(11)
C7A 0.0531(11) 0.0545(14) 0.0650(12) -0.0103(9) 0.0004(9) -0.0057(10)
O8 0.0693(9) 0.0648(10) 0.0551(7) -0.0099(6) 0.0000(6) 0.0156(7)
C9 0.0757(16) 0.0949(19) 0.0795(15) -0.0066(13) 0.0057(12) 0.0282(14)
C10 0.0972(19) 0.106(2) 0.0853(17) -0.0111(14) 0.0274(14) 0.0048(16)
C11 0.0445(11) 0.0547(14) 0.0628(12) -0.0070(9) -0.0031(8) 0.0066(9)
C12 0.0754(15) 0.0621(15) 0.0635(13) -0.0067(10) -0.0161(10) 0.0078(11)
C13 0.1014(19) 0.082(2) 0.0636(14) -0.0096(12) -0.0153(12) 0.0143(14)
C14 0.0947(19) 0.088(2) 0.0706(15) 0.0101(13) -0.0002(12) 0.0135(15)
C15 0.0820(16) 0.0664(16) 0.0812(16) 0.0061(12) 0.0105(12) 0.0000(13)
C16 0.0660(13) 0.0582(15) 0.0705(13) -0.0078(10) 0.0067(10) 0.0012(11)
C17 0.0667(13) 0.0480(13) 0.0637(12) -0.0022(9) 0.0103(10) -0.0095(10)
C18 0.0741(15) 0.0763(17) 0.0736(14) 0.0010(11) 0.0143(11) 0.0054(13)
C19 0.0968(19) 0.087(2) 0.0753(15) -0.0034(13) 0.0283(14) 0.0082(15)
C20 0.107(2) 0.0780(17) 0.0626(13) -0.0027(12) 0.0168(14) -0.0167(15)
C21 0.0849(17) 0.0897(18) 0.0673(13) 0.0065(12) 0.0021(12) -0.0074(14)
C22 0.0678(14) 0.0732(16) 0.0707(13) 0.0031(11) 0.0086(11) -0.0032(12)

loop_
_geom_bond_atom_site_label_1
_geom_bond_atom_site_label_2
_geom_bond_distance
_geom_bond_site_symmetry_2
_geom_bond_publ_flag
O1 N2 1.408(2) . yes
O1 C7A 1.452(2) . yes
N2 C3 1.279(2) . yes
C3 C11 1.473(2) . yes
C3 C3A 1.510(3) . yes
C3A C4 1.507(3) . yes
C3A C7A 1.518(2) . yes
C4 O8 1.3793(19) . yes
C4 O5 1.446(2) . yes
O5 N6 1.415(2) . yes
N6 C7 1.282(2) . yes
C7 C17 1.487(3) . yes
C7 C7A 1.501(3) . yes
O8 C9 1.436(2) . yes
C9 C10 1.487(2) . yes
C11 C12 1.3842 . yes
C11 C16 1.388(3) . yes
C12 C13 1.382(3) . yes
C13 C14 1.369(3) . yes
C14 C15 1.377(3) . yes
C15 C16 1.373(3) . yes
C17 C22 1.386(3) . yes
C17 C18 1.392(3) . yes
C18 C19 1.378(3) . yes
C19 C20 1.369(3) . yes
C20 C21 1.380(3) . yes
C21 C22 1.380(3) . yes
